data_7004190
loop_
_publ_author_name
'Stylianou, Marios'
'Drouza, Chryssoula'
'Viskadourakis, Zacharias'
'Giapintzakis, John'
'Keramidas, Anastasios D.'

_publ_section_title
;
 Synthesis, structure, magnetic properties and aqueous solution
 characterization of p-hydroquinone and phenol iminodiacetate
 copper(ii) complexes
;
_journal_issue 44
_journal_name_full 'Dalton Transactions'
_journal_page_first 6188
_journal_page_last 6204
_journal_paper_doi 10.1039/b803854f
_journal_year 2008
_chemical_formula_sum 'C16 H18 Cu2 N2 Na4 O14'
_chemical_formula_weight 681.38
_chemical_name_systematic
;
?
;
_space_group_IT_number 2
_symmetry_cell_setting triclinic
_symmetry_space_group_name_Hall '-P 1'
_symmetry_space_group_name_H-M 'P -1'
_atom_sites_solution_hydrogens geom
_atom_sites_solution_primary direct
_atom_sites_solution_secondary difmap
_audit_creation_method SHELXL-97
_cell_angle_alpha 107.320(8)
_cell_angle_beta 93.564(7)
_cell_angle_gamma 95.379(7)
_cell_formula_units_Z 2
_cell_length_a 10.2884(9)
_cell_length_b 10.9093(9)
_cell_length_c 11.6971(10)
_cell_measurement_temperature 100
_cell_volume 1242.21(19)
_computing_structure_refinement 'SHELXL-97 (Sheldrick, 1997)'
_diffrn_ambient_temperature 100
_diffrn_measured_fraction_theta_full 0.811
_diffrn_measured_fraction_theta_max 0.811
_diffrn_radiation_monochromator graphite
_diffrn_radiation_source 'fine-focus sealed tube'
_diffrn_radiation_type MoK\a
_diffrn_radiation_wavelength 0.71073
_diffrn_reflns_av_R_equivalents 0.0248
_diffrn_reflns_av_sigmaI/netI 0.0330
_diffrn_reflns_limit_h_max 14
_diffrn_reflns_limit_h_min -14
_diffrn_reflns_limit_k_max 15
_diffrn_reflns_limit_k_min -15
_diffrn_reflns_limit_l_max 16
_diffrn_reflns_limit_l_min -16
_diffrn_reflns_number 14948
_diffrn_reflns_theta_full 31.10
_diffrn_reflns_theta_max 31.10
_diffrn_reflns_theta_min 3.59
_exptl_absorpt_coefficient_mu 1.854
_exptl_absorpt_correction_T_max 0.735
_exptl_absorpt_correction_T_min 0.444
_exptl_absorpt_correction_type analytical
_exptl_crystal_density_diffrn 1.822
_exptl_crystal_density_method 'not measured'
_exptl_crystal_F_000 684
_exptl_crystal_size_max 0.480
_exptl_crystal_size_mid 0.369
_exptl_crystal_size_min 0.166
_refine_diff_density_max 1.619
_refine_diff_density_min -1.831
_refine_diff_density_rms 0.163
_refine_ls_extinction_method none
_refine_ls_goodness_of_fit_ref 1.173
_refine_ls_hydrogen_treatment mixed
_refine_ls_matrix_type full
_refine_ls_number_parameters 415
_refine_ls_number_reflns 6468
_refine_ls_number_restraints 0
_refine_ls_restrained_S_all 1.173
_refine_ls_R_factor_all 0.0658
_refine_ls_R_factor_gt 0.0556
_refine_ls_shift/su_max 0.011
_refine_ls_shift/su_mean 0.000
_refine_ls_structure_factor_coef Fsqd
_refine_ls_weighting_details 'calc w=1/[\s^2^(Fo^2^)+(0.1148P)^2^+0.8047P] where P=(Fo^2^+2Fc^2^)/3'
_refine_ls_weighting_scheme calc
_refine_ls_wR_factor_gt 0.1698
_refine_ls_wR_factor_ref 0.1819
_reflns_number_gt 5076
_reflns_number_total 6468
_reflns_threshold_expression >2sigma(I)
_cod_data_source_file b803854f.txt
_cod_data_source_block Cu6
_cod_depositor_comments
;
The following automatic conversions were performed:
'_symmetry_cell_setting' value 'Triclinic' changed to 'triclinic'
according to '/home/saulius/struct/CIF-dictionaries/cif_core.dic'
dictionary named 'cif_core.dic' version 2.4.1 from 2010-06-29.

Automatic conversion script
Id: cif_fix_enum 1527 2010-12-29 10:47:43Z saulius 
;
_cod_original_cell_volume 1242.21(18)
_cod_original_sg_symbol_H-M P-1
_cod_database_code 7004190

loop_
_symmetry_equiv_pos_as_xyz
'x, y, z'
'-x, -y, -z'

loop_
_atom_site_label
_atom_site_type_symbol
_atom_site_fract_x
_atom_site_fract_y
_atom_site_fract_z
_atom_site_U_iso_or_equiv
_atom_site_adp_type
_atom_site_occupancy
_atom_site_symmetry_multiplicity
_atom_site_calc_flag
_atom_site_refinement_flags
_atom_site_disorder_assembly
_atom_site_disorder_group
O3 O 0.8635(3) 0.2109(2) 0.3224(2) 0.0128(5) Uani 1 1 d . . .
C7 C 1.0566(4) 0.3358(3) 0.4415(3) 0.0109(7) Uani 1 1 d . . .
C12 C 0.5780(4) 0.0767(3) 0.4505(3) 0.0101(7) Uani 1 1 d . . .
C3 C 1.0884(3) 0.0742(3) 0.4525(3) 0.0087(6) Uani 1 1 d . . .
C13 C 1.3925(3) -0.0817(3) 0.4290(3) 0.0098(6) Uani 1 1 d . . .
C14 C 1.2753(4) -0.1668(3) 0.3578(3) 0.0112(7) Uani 1 1 d . . .
C8 C 0.9083(4) 0.2991(3) 0.4199(3) 0.0114(7) Uani 1 1 d . . .
C2 C 0.9065(4) -0.0916(3) 0.4233(3) 0.0112(7) Uani 1 1 d . . .
C1 C 0.9937(4) -0.0187(3) 0.3767(3) 0.0097(6) Uani 1 1 d . . .
O1 O 0.9928(3) -0.0365(2) 0.2548(2) 0.0107(5) Uani 1 1 d . . .
O5 O 0.8389(3) 0.3590(2) 0.4958(2) 0.0142(5) Uani 1 1 d . . .
O1W O 0.8627(3) 0.0858(2) 0.0694(2) 0.0140(5) Uani 1 1 d . . .
O2W O 0.9920(3) 0.3650(2) 0.1732(2) 0.0156(5) Uani 1 1 d . . .
C11 C 0.4728(4) -0.0029(3) 0.3812(3) 0.0115(7) Uani 1 1 d . . .
C4 C 1.1867(4) 0.1515(3) 0.4032(3) 0.0100(6) Uani 1 1 d . . .
O11 O 0.4390(3) -0.0091(2) 0.2629(2) 0.0118(5) Uani 1 1 d . . .
O11W O 0.5226(3) 0.1734(3) -0.0116(2) 0.0220(6) Uani 1 1 d . . .
O12W O 0.6287(3) -0.5323(4) -0.0161(3) 0.0417(9) Uani 1 1 d . . .
Na2 Na 0.6073(3) 0.1671(3) 0.2055(2) 0.0573(7) Uani 1 1 d . . .
Na3 Na 0.8180(3) -0.4503(3) 0.1816(3) 0.0620(7) Uani 1 1 d . . .
Na1 Na 0.7801(3) -0.1741(3) 0.1387(3) 0.0705(8) Uani 1 1 d . . .
Na4 Na 0.6020(3) 0.3930(3) 0.3843(3) 0.0688(8) Uani 1 1 d . . .
H4B H 1.247(4) 0.201(4) 0.470(3) 0.000(8) Uiso 1 1 d . . .
H7B H 1.074(4) 0.426(4) 0.435(4) 0.008(10) Uiso 1 1 d . . .
H4A H 1.229(5) 0.092(5) 0.340(4) 0.021(12) Uiso 1 1 d . . .
H14A H 1.226(5) -0.118(5) 0.320(4) 0.021(12) Uiso 1 1 d . . .
H17B H 0.380(5) -0.477(6) 0.245(5) 0.043(16) Uiso 1 1 d . . .
H12 H 0.618(4) 0.107(4) 0.421(4) 0.002(9) Uiso 1 1 d . . .
H15A H 1.115(5) -0.353(5) 0.270(4) 0.024(12) Uiso 1 1 d . . .
H7A H 1.083(4) 0.347(4) 0.525(4) 0.008(9) Uiso 1 1 d . . .
H14B H 1.212(4) -0.202(4) 0.412(4) 0.015(11) Uiso 1 1 d . . .
H5A H 1.305(4) 0.317(4) 0.340(4) 0.001(9) Uiso 1 1 d . . .
H17A H 0.398(5) -0.341(5) 0.393(5) 0.030(14) Uiso 1 1 d . . .
H1WA H 0.853(5) 0.131(5) 0.034(4) 0.018(12) Uiso 1 1 d . . .
H5B H 1.224(4) 0.394(5) 0.317(4) 0.014(11) Uiso 1 1 d . . .
H15B H 1.205(4) -0.443(4) 0.164(3) 0.000(8) Uiso 1 1 d . . .
H2WA H 0.923(6) 0.418(6) 0.182(5) 0.040(15) Uiso 1 1 d . . .
H2 H 0.857(5) -0.149(5) 0.375(5) 0.027(14) Uiso 1 1 d . . .
H1WB H 0.854(5) 0.006(5) 0.015(5) 0.025(13) Uiso 1 1 d . . .
H2WB H 0.998(5) 0.347(5) 0.101(5) 0.025(13) Uiso 1 1 d . . .
Cu1 Cu 0.99501(4) 0.16136(4) 0.20940(3) 0.00946(13) Uani 1 1 d . . .
O2 O 1.1497(3) 0.1488(2) 0.1164(2) 0.0135(5) Uani 1 1 d . . .
N1 N 1.1272(3) 0.2467(3) 0.3520(2) 0.0091(5) Uani 1 1 d . . .
Cu11 Cu 0.39061(4) -0.23433(4) 0.13171(4) 0.01027(14) Uani 1 1 d . . .
O13 O 0.5548(3) -0.2620(2) 0.2107(2) 0.0130(5) Uani 1 1 d . . .
O12 O 1.2098(3) -0.2332(2) 0.0690(2) 0.0127(5) Uani 1 1 d . . .
N11 N 1.3056(3) -0.2851(3) 0.2626(3) 0.0096(6) Uani 1 1 d . . .
O14 O 1.0079(3) -0.3274(3) 0.0721(2) 0.0150(5) Uani 1 1 d . . .
O15 O 0.6286(3) 0.6380(2) 0.3371(2) 0.0150(5) Uani 1 1 d . . .
O4 O 0.6748(3) -0.2854(3) -0.1156(2) 0.0222(6) Uani 1 1 d . . .
C16 C 1.1245(4) -0.3029(3) 0.1089(3) 0.0122(7) Uani 1 1 d . . .
C15 C 1.1797(4) -0.3592(3) 0.2043(3) 0.0132(7) Uani 1 1 d . . .
C18 C 0.5380(4) -0.3249(3) 0.2872(3) 0.0119(7) Uani 1 1 d . . .
C6 C 1.2385(4) 0.2431(3) 0.1682(3) 0.0125(7) Uani 1 1 d . . .
C5 C 1.2323(4) 0.3127(3) 0.3012(3) 0.0110(7) Uani 1 1 d . . .
C17 C 0.3965(4) -0.3601(3) 0.3095(3) 0.0123(7) Uani 1 1 d . . .

loop_
_atom_site_aniso_label
_atom_site_aniso_U_11
_atom_site_aniso_U_22
_atom_site_aniso_U_33
_atom_site_aniso_U_23
_atom_site_aniso_U_13
_atom_site_aniso_U_12
O3 0.0120(14) 0.0133(11) 0.0123(12) 0.0028(9) 0.0015(11) 0.0014(9)
C7 0.0158(19) 0.0071(13) 0.0088(14) 0.0005(11) 0.0031(14) 0.0016(12)
C12 0.0118(19) 0.0118(14) 0.0083(14) 0.0054(12) 0.0024(14) 0.0003(12)
C3 0.0089(18) 0.0088(13) 0.0083(14) 0.0026(11) -0.0008(13) 0.0011(11)
C13 0.0107(18) 0.0107(13) 0.0075(14) 0.0022(11) -0.0001(13) 0.0011(12)
C14 0.0142(19) 0.0094(13) 0.0093(14) 0.0020(11) 0.0020(14) 0.0004(12)
C8 0.0161(19) 0.0091(13) 0.0103(15) 0.0046(11) 0.0020(14) 0.0022(12)
C2 0.016(2) 0.0077(14) 0.0082(15) 0.0005(11) -0.0002(15) 0.0015(12)
C1 0.0111(18) 0.0102(13) 0.0070(14) 0.0016(11) -0.0011(13) 0.0016(11)
O1 0.0137(14) 0.0108(10) 0.0066(11) 0.0024(8) -0.0001(10) -0.0012(9)
O5 0.0136(14) 0.0132(11) 0.0165(12) 0.0035(9) 0.0074(11) 0.0040(9)
O1W 0.0197(15) 0.0115(11) 0.0096(11) 0.0030(10) -0.0044(11) 0.0010(10)
O2W 0.0197(16) 0.0153(12) 0.0129(13) 0.0058(10) -0.0003(11) 0.0041(10)
C11 0.0138(19) 0.0115(14) 0.0096(15) 0.0033(12) 0.0023(14) 0.0021(12)
C4 0.0104(18) 0.0084(13) 0.0105(15) 0.0026(11) -0.0020(14) -0.0002(11)
O11 0.0140(14) 0.0152(11) 0.0064(11) 0.0046(9) -0.0004(10) -0.0008(9)
O11W 0.0179(16) 0.0388(16) 0.0154(13) 0.0149(12) 0.0067(12) 0.0082(12)
O12W 0.024(2) 0.057(2) 0.0247(17) -0.0182(16) -0.0026(15) 0.0114(16)
Na2 0.0580(17) 0.0661(16) 0.0536(15) 0.0282(13) 0.0068(13) 0.0030(13)
Na3 0.0643(19) 0.0545(15) 0.0699(18) 0.0201(14) 0.0127(15) 0.0120(13)
Na1 0.0602(19) 0.093(2) 0.0506(16) 0.0151(15) 0.0061(14) -0.0088(16)
Na4 0.075(2) 0.0578(16) 0.074(2) 0.0232(15) 0.0033(17) 0.0026(15)
Cu1 0.0107(3) 0.0100(2) 0.0068(2) 0.00140(15) -0.00027(17) 0.00122(15)
O2 0.0159(15) 0.0147(11) 0.0075(11) -0.0007(9) 0.0007(11) 0.0039(10)
N1 0.0100(15) 0.0082(11) 0.0091(12) 0.0019(10) 0.0021(12) 0.0023(10)
Cu11 0.0091(3) 0.0132(2) 0.0088(2) 0.00386(16) -0.00047(18) 0.00143(16)
O13 0.0134(14) 0.0153(11) 0.0119(12) 0.0063(9) 0.0006(11) 0.0025(9)
O12 0.0106(14) 0.0164(11) 0.0116(11) 0.0051(9) -0.0001(10) 0.0023(9)
N11 0.0086(16) 0.0100(12) 0.0093(13) 0.0031(10) -0.0030(12) -0.0004(10)
O14 0.0057(14) 0.0226(13) 0.0162(12) 0.0067(10) -0.0043(11) 0.0000(10)
O15 0.0126(14) 0.0176(12) 0.0147(12) 0.0056(10) -0.0034(11) 0.0024(10)
O4 0.0181(16) 0.0302(15) 0.0164(13) 0.0047(11) 0.0082(12) -0.0031(11)
C16 0.016(2) 0.0118(14) 0.0081(14) 0.0012(11) -0.0003(14) 0.0032(12)
C15 0.0109(19) 0.0135(15) 0.0137(16) 0.0041(12) -0.0044(14) -0.0029(12)
C18 0.015(2) 0.0091(13) 0.0087(14) -0.0002(11) -0.0010(14) 0.0004(12)
C6 0.0123(19) 0.0152(15) 0.0098(15) 0.0036(12) -0.0009(14) 0.0027(12)
C5 0.010(2) 0.0108(15) 0.0123(15) 0.0044(12) 0.0008(15) -0.0023(12)
C17 0.0100(19) 0.0123(14) 0.0151(16) 0.0063(12) -0.0051(14) 0.0016(12)

loop_
_atom_type_symbol
_atom_type_description
_atom_type_scat_dispersion_real
_atom_type_scat_dispersion_imag
_atom_type_scat_source
H H 0.0000 0.0000 'International Tables Vol C Tables 4.2.6.8 and 6.1.1.4'
C C 0.0033 0.0016 'International Tables Vol C Tables 4.2.6.8 and 6.1.1.4'
N N 0.0061 0.0033 'International Tables Vol C Tables 4.2.6.8 and 6.1.1.4'
O O 0.0106 0.0060 'International Tables Vol C Tables 4.2.6.8 and 6.1.1.4'
Na Na 0.0362 0.0249 'International Tables Vol C Tables 4.2.6.8 and 6.1.1.4'
Cu Cu 0.3201 1.2651 'International Tables Vol C Tables 4.2.6.8 and 6.1.1.4'

loop_
_geom_angle_atom_site_label_1
_geom_angle_atom_site_label_2
_geom_angle_atom_site_label_3
_geom_angle
_geom_angle_site_symmetry_1
_geom_angle_site_symmetry_3
_geom_angle_publ_flag
C8 O3 Cu1 113.6(2) . . ?
C8 O3 Na2 127.4(2) . . ?
Cu1 O3 Na2 112.22(12) . . ?
N1 C7 C8 112.2(3) . . ?
C11 C12 C13 121.3(3) . 2_756 ?
C1 C3 C2 118.4(3) . 2_756 ?
C1 C3 C4 121.2(3) . . ?
C2 C3 C4 120.3(3) 2_756 . ?
C11 C13 C12 118.4(3) 1_655 2_756 ?
C11 C13 C14 122.0(3) 1_655 . ?
C12 C13 C14 119.6(3) 2_756 . ?
C13 C14 N11 114.7(3) . . ?
O5 C8 O3 124.4(4) . . ?
O5 C8 C7 118.2(3) . . ?
O3 C8 C7 117.4(3) . . ?
C1 C2 C3 121.1(3) . 2_756 ?
O1 C1 C2 122.1(3) . . ?
O1 C1 C3 117.4(3) . . ?
C2 C1 C3 120.4(3) . . ?
C1 O1 Cu1 112.02(18) . . ?
C1 O1 Na1 111.3(2) . . ?
Cu1 O1 Na1 104.73(12) . . ?
C8 O5 Na4 110.7(2) . . ?
Cu1 O2W Na3 138.59(13) . 1_565 ?
C12 C11 O11 123.1(3) . . ?
C12 C11 C13 120.4(3) . 1_455 ?
O11 C11 C13 116.5(3) . 1_455 ?
N1 C4 C3 113.4(3) . . ?
C11 O11 Na2 108.3(2) . . ?
Cu11 O11W Na2 132.15(16) 2_655 . ?
O11W Na2 Na4 114.20(13) . . ?
O11W Na2 O11 107.51(13) . . ?
Na4 Na2 O11 104.95(12) . . ?
O11W Na2 O3 130.71(12) . . ?
Na4 Na2 O3 77.66(11) . . ?
O11 Na2 O3 115.27(11) . . ?
O11W Na2 Na1 104.12(11) . . ?
Na4 Na2 Na1 139.98(12) . . ?
O11 Na2 Na1 72.51(9) . . ?
O3 Na2 Na1 68.61(9) . . ?
O15 Na3 O12W 91.26(12) 1_545 . ?
O15 Na3 O2W 132.02(13) 1_545 1_545 ?
O12W Na3 O2W 111.25(14) . 1_545 ?
O15 Na3 O14 133.96(13) 1_545 . ?
O12W Na3 O14 96.68(13) . . ?
O2W Na3 O14 86.48(11) 1_545 . ?
O15 Na3 Na1 78.34(10) 1_545 . ?
O12W Na3 Na1 80.09(12) . . ?
O2W Na3 Na1 144.93(13) 1_545 . ?
O14 Na3 Na1 58.78(9) . . ?
O15 Na3 Na4 46.31(8) 1_545 1_545 ?
O12W Na3 Na4 93.60(12) . 1_545 ?
O2W Na3 Na4 89.00(10) 1_545 1_545 ?
O14 Na3 Na4 169.69(13) . 1_545 ?
Na1 Na3 Na4 124.32(11) . 1_545 ?
O1 Na1 O13 132.85(13) . . ?
O1 Na1 O4 136.30(13) . . ?
O13 Na1 O4 90.76(12) . . ?
O1 Na1 O14 71.24(11) . . ?
O13 Na1 O14 125.05(14) . . ?
O4 Na1 O14 86.61(11) . . ?
O1 Na1 Na3 100.50(13) . . ?
O13 Na1 Na3 71.87(10) . . ?
O4 Na1 Na3 95.38(12) . . ?
O14 Na1 Na3 53.86(9) . . ?
O1 Na1 Na2 87.68(11) . . ?
O13 Na1 Na2 83.08(10) . . ?
O4 Na1 Na2 96.73(11) . . ?
O14 Na1 Na2 151.73(11) . . ?
Na3 Na1 Na2 152.25(10) . . ?
Na2 Na4 O5 90.55(12) . . ?
Na2 Na4 O15 121.30(13) . . ?
O5 Na4 O15 109.44(12) . . ?
Na2 Na4 Na4 147.08(16) . 2_666 ?
O5 Na4 Na4 111.05(14) . 2_666 ?
O15 Na4 Na4 75.76(10) . 2_666 ?
Na2 Na4 Na3 84.74(10) . 1_565 ?
O5 Na4 Na3 86.75(10) . 1_565 ?
O15 Na4 Na3 44.51(8) . 1_565 ?
Na4 Na4 Na3 119.75(12) 2_666 1_565 ?
O3 Cu1 O2 167.18(11) . . ?
O3 Cu1 O1W 93.60(11) . . ?
O2 Cu1 O1W 96.31(11) . . ?
O3 Cu1 N1 85.45(11) . . ?
O2 Cu1 N1 84.27(11) . . ?
O1W Cu1 N1 177.21(10) . . ?
O3 Cu1 O1 88.70(9) . . ?
O2 Cu1 O1 98.94(9) . . ?
O1W Cu1 O1 92.64(10) . . ?
N1 Cu1 O1 89.96(10) . . ?
O3 Cu1 O2W 88.44(10) . . ?
O2 Cu1 O2W 83.71(10) . . ?
O1W Cu1 O2W 88.46(10) . . ?
N1 Cu1 O2W 88.89(10) . . ?
O1 Cu1 O2W 177.00(9) . . ?
C6 O2 Cu1 110.1(2) . . ?
C7 N1 C5 114.2(3) . . ?
C7 N1 C4 111.5(2) . . ?
C5 N1 C4 108.4(3) . . ?
C7 N1 Cu1 105.9(2) . . ?
C5 N1 Cu1 103.7(2) . . ?
C4 N1 Cu1 112.9(2) . . ?
O11W Cu11 O12 97.18(11) 2_655 1_455 ?
O11W Cu11 O13 94.23(11) 2_655 . ?
O12 Cu11 O13 167.71(10) 1_455 . ?
O11W Cu11 N11 176.18(12) 2_655 1_455 ?
O12 Cu11 N11 83.96(11) 1_455 1_455 ?
O13 Cu11 N11 84.95(11) . 1_455 ?
C18 O13 Cu11 114.0(2) . . ?
C18 O13 Na1 129.4(2) . . ?
Cu11 O13 Na1 116.60(12) . . ?
C16 O12 Cu11 112.9(2) . 1_655 ?
C15 N11 C17 114.5(3) . 1_655 ?
C15 N11 C14 107.3(3) . . ?
C17 N11 C14 112.9(3) 1_655 . ?
C15 N11 Cu11 104.7(2) . 1_655 ?
C17 N11 Cu11 106.9(2) 1_655 1_655 ?
C14 N11 Cu11 110.17(18) . 1_655 ?
C16 O14 Na3 123.4(2) . . ?
C16 O14 Na1 131.1(2) . . ?
Na3 O14 Na1 67.35(10) . . ?
C18 O15 Na3 112.0(2) 1_565 1_565 ?
C18 O15 Na4 122.0(2) 1_565 . ?
Na3 O15 Na4 89.18(11) 1_565 . ?
C6 O4 Na1 102.0(2) 2_755 . ?
O14 C16 O12 124.1(3) . . ?
O14 C16 C15 120.3(3) . . ?
O12 C16 C15 115.6(3) . . ?
N11 C15 C16 110.1(3) . . ?
O15 C18 O13 123.4(3) 1_545 . ?
O15 C18 C17 119.8(3) 1_545 . ?
O13 C18 C17 116.8(3) . . ?
O4 C6 O2 124.2(3) 2_755 . ?
O4 C6 C5 118.0(3) 2_755 . ?
O2 C6 C5 117.7(3) . . ?
N1 C5 C6 111.3(3) . . ?
N11 C17 C18 111.3(3) 1_455 . ?

loop_
_geom_bond_atom_site_label_1
_geom_bond_atom_site_label_2
_geom_bond_distance
_geom_bond_site_symmetry_2
_geom_bond_publ_flag
O3 C8 1.279(4) . ?
O3 Cu1 1.950(2) . ?
O3 Na2 2.823(4) . ?
C7 N1 1.479(4) . ?
C7 C8 1.527(5) . ?
C12 C11 1.370(5) . ?
C12 C13 1.407(4) 2_756 ?
C3 C1 1.391(5) . ?
C3 C2 1.405(4) 2_756 ?
C3 C4 1.506(4) . ?
C13 C11 1.395(4) 1_655 ?
C13 C12 1.407(4) 2_756 ?
C13 C14 1.488(5) . ?
C14 N11 1.506(4) . ?
C8 O5 1.244(4) . ?
C2 C1 1.385(4) . ?
C2 C3 1.405(4) 2_756 ?
C1 O1 1.380(4) . ?
O1 Cu1 2.370(2) . ?
O1 Na1 2.586(4) . ?
O5 Na4 2.801(4) . ?
O1W Cu1 1.980(3) . ?
O2W Cu1 2.385(2) . ?
O2W Na3 2.802(4) 1_565 ?
C11 O11 1.385(4) . ?
C11 C13 1.395(4) 1_455 ?
C4 N1 1.503(4) . ?
O11 Na2 2.726(3) . ?
O11W Cu11 1.952(2) 2_655 ?
O11W Na2 2.656(4) . ?
O12W Na3 2.798(5) . ?
Na2 Na4 2.724(4) . ?
Na2 Na1 4.160(4) . ?
Na3 O15 2.790(4) 1_545 ?
Na3 O2W 2.802(4) 1_545 ?
Na3 O14 2.846(4) . ?
Na3 Na1 3.252(4) . ?
Na3 Na4 3.980(4) 1_545 ?
Na1 O13 2.703(4) . ?
Na1 O4 2.950(4) . ?
Na1 O14 3.014(4) . ?
Na4 O15 2.878(4) . ?
Na4 Na4 3.878(6) 2_666 ?
Na4 Na3 3.980(4) 1_565 ?
Cu1 O2 1.976(2) . ?
Cu1 N1 2.014(3) . ?
O2 C6 1.283(4) . ?
N1 C5 1.493(4) . ?
Cu11 O11W 1.952(2) 2_655 ?
Cu11 O12 1.960(3) 1_455 ?
Cu11 O13 1.966(3) . ?
Cu11 N11 1.999(3) 1_455 ?
O13 C18 1.291(4) . ?
O12 C16 1.305(4) . ?
O12 Cu11 1.960(3) 1_655 ?
N11 C15 1.470(5) . ?
N11 C17 1.481(4) 1_655 ?
N11 Cu11 1.999(3) 1_655 ?
O14 C16 1.226(5) . ?
O15 C18 1.232(4) 1_565 ?
O15 Na3 2.790(4) 1_565 ?
O4 C6 1.244(4) 2_755 ?
C16 C15 1.528(5) . ?
C18 O15 1.232(4) 1_545 ?
C18 C17 1.529(5) . ?
C6 O4 1.244(4) 2_755 ?
C6 C5 1.523(5) . ?
C17 N11 1.481(4) 1_455 ?
